data_2243957
loop_
_publ_author_name
'Novikov, Anton P.'
'Bezdomnikov, Alexey A.'
'Grigoriev, Mikhail S.'
'German, Konstantin E.'

_publ_section_title
;
 Synthesis, crystal structure and Hirshfeld surface analysis of
 2-(perfluorophenyl)acetamide in comparison with some related compounds
;
_journal_coeditor_code ZV2012
_journal_issue 1
_journal_name_full 'Acta Crystallographica Section E'
_journal_page_first 80
_journal_page_last 83
_journal_paper_doi 10.1107/S2056989021013359
_journal_volume 78
_journal_year 2022
_chemical_formula_iupac 'C8 H4 F5 N O'
_chemical_formula_moiety 'C8 H4 F5 N O'
_chemical_formula_sum 'C8 H4 F5 N O'
_chemical_formula_weight 225.12
_chemical_name_common
;
2-(Perfluorophenyl)acetamide
;
_chemical_name_systematic
;
2-(2,3,4,5,6-Pentafluorophenyl)acetamide
;
_space_group_crystal_system monoclinic
_space_group_IT_number 14
_space_group_name_Hall '-P 2ybc'
_space_group_name_H-M_alt 'P 1 21/c 1'
_atom_sites_solution_hydrogens difmap
_atom_sites_solution_primary direct
_audit_creation_method
;
Olex2 1.5
(compiled 2021.11.18 svn.ra9532c28 for OlexSys, GUI svn.r6429)
;
_cell_angle_alpha 90
_cell_angle_beta 90.870(2)
_cell_angle_gamma 90
_cell_formula_units_Z 4
_cell_length_a 14.4934(5)
_cell_length_b 5.8247(2)
_cell_length_c 9.7836(3)
_cell_measurement_reflns_used 2651
_cell_measurement_temperature 100.15
_cell_measurement_theta_max 30.0
_cell_measurement_theta_min 3.77
_cell_volume 825.83(5)
_computing_cell_refinement
;
APEX2 (Bruker, 2008)
;
_computing_data_collection
;
SAINT (Bruker, 2008)
;
_computing_data_reduction
;
SAINT (Bruker, 2008)
;
_computing_molecular_graphics
;
<i>OLEX2</i> (Dolomanov <i>et al.</i>,  2009)
;
_computing_publication_material
;
<i>OLEX2</i> (Dolomanov <i>et al.</i>,  2009)
;
_computing_structure_refinement
;
<i>SHELXL2018/3</i> (Sheldrick, 2015)
;
_computing_structure_solution
;
SHELXS  (Sheldrick, 2008)
;
_diffrn_ambient_temperature 100.15
_diffrn_measured_fraction_theta_full 0.996
_diffrn_measured_fraction_theta_max 0.998
_diffrn_measurement_device_type 'Bruker KAPPA APEXII area-detector diffractometer'
_diffrn_measurement_method '\f and \w scans'
_diffrn_radiation_type MoK\a
_diffrn_radiation_wavelength 0.71073
_diffrn_reflns_av_R_equivalents 0.0316
_diffrn_reflns_av_unetI/netI 0.0271
_diffrn_reflns_limit_h_max 20
_diffrn_reflns_limit_h_min -20
_diffrn_reflns_limit_k_max 8
_diffrn_reflns_limit_k_min -7
_diffrn_reflns_limit_l_max 13
_diffrn_reflns_limit_l_min -13
_diffrn_reflns_number 10007
_diffrn_reflns_theta_full 25.242
_diffrn_reflns_theta_max 29.991
_diffrn_reflns_theta_min 4.166
_diffrn_source_current 30.0
_diffrn_source_power 1.5
_diffrn_source_voltage 50.0
_exptl_absorpt_coefficient_mu 0.196
_exptl_absorpt_correction_T_max 1.0000
_exptl_absorpt_correction_T_min 0.8878
_exptl_absorpt_correction_type multi-scan
_exptl_absorpt_process_details
;
(SADABS; Bruker, 2008)
;
_exptl_crystal_colour colourless
_exptl_crystal_density_diffrn 1.811
_exptl_crystal_description fragment
_exptl_crystal_F_000 448
_exptl_crystal_size_max 0.2
_exptl_crystal_size_mid 0.15
_exptl_crystal_size_min 0.06
_refine_diff_density_max 0.409
_refine_diff_density_min -0.223
_refine_ls_extinction_method none
_refine_ls_goodness_of_fit_ref 1.015
_refine_ls_hydrogen_treatment refxyz
_refine_ls_matrix_type full
_refine_ls_number_parameters 148
_refine_ls_number_reflns 2394
_refine_ls_number_restraints 0
_refine_ls_restrained_S_all 1.015
_refine_ls_R_factor_all 0.0510
_refine_ls_R_factor_gt 0.0362
_refine_ls_shift/su_max 0.000
_refine_ls_shift/su_mean 0.000
_refine_ls_structure_factor_coef Fsqd
_refine_ls_weighting_details 'w=1/[\s^2^(Fo^2^)+(0.0514P)^2^+0.2972P] where P=(Fo^2^+2Fc^2^)/3'
_refine_ls_weighting_scheme calc
_refine_ls_wR_factor_gt 0.0923
_refine_ls_wR_factor_ref 0.1014
_reflns_number_gt 1868
_reflns_number_total 2394
_reflns_threshold_expression 'I > 2\s(I)'
_cod_data_source_file zv2012sup1.cif
_cod_data_source_block I
_cod_depositor_comments 'Adding full bibliography for 2243957.cif.'
_cod_database_code 2243957
_cod_database_fobs_code 2243957
_shelx_space_group_comment
;
The symmetry employed for this shelxl refinement is uniquely defined
by the following loop, which should always be used as a source of
symmetry information in preference to the above space-group names.
They are only intended as comments.
;
_shelx_estimated_absorpt_t_min 0.962
_shelx_estimated_absorpt_t_max 0.988

loop_
_space_group_symop_operation_xyz
'x, y, z'
'-x, y+1/2, -z+1/2'
'-x, -y, -z'
'x, -y-1/2, z-1/2'

loop_
_atom_site_type_symbol
_atom_site_label
_atom_site_fract_x
_atom_site_fract_y
_atom_site_fract_z
_atom_site_U_iso_or_equiv
_atom_site_adp_type
_atom_site_calc_flag
_atom_site_occupancy
_atom_site_disorder_assembly
_atom_site_disorder_group
F F1 0.18090(6) 0.17229(15) 0.56871(9) 0.0236(2) Uani d 1 . .
F F5 0.29215(6) 0.86391(15) 0.38309(9) 0.0256(2) Uani d 1 . .
F F2 0.33786(6) 0.12487(16) 0.71473(9) 0.0277(2) Uani d 1 . .
F F3 0.47319(6) 0.44830(17) 0.69860(9) 0.0282(2) Uani d 1 . .
F F4 0.44951(6) 0.81691(16) 0.53158(10) 0.0291(2) Uani d 1 . .
C C7 0.14592(9) 0.5453(2) 0.38358(13) 0.0164(2) Uani d 1 . .
H H7A 0.1111(12) 0.407(3) 0.3821(17) 0.020 Uiso d 1 . .
H H7B 0.1623(11) 0.578(3) 0.2907(18) 0.020 Uiso d 1 . .
C C2 0.24618(9) 0.3351(2) 0.55727(13) 0.0160(3) Uani d 1 . .
C C4 0.39563(9) 0.4708(3) 0.62489(13) 0.0193(3) Uani d 1 . .
C C5 0.38321(9) 0.6590(2) 0.54069(14) 0.0190(3) Uani d 1 . .
C C6 0.30222(9) 0.6800(2) 0.46574(13) 0.0168(3) Uani d 1 . .
C C1 0.23166(8) 0.5202(2) 0.47089(12) 0.0142(2) Uani d 1 . .
C C3 0.32681(9) 0.3079(2) 0.63280(13) 0.0181(3) Uani d 1 . .
C C8 0.08285(8) 0.7324(2) 0.43665(12) 0.0138(2) Uani d 1 . .
O O1 0.06484(6) 0.74411(16) 0.56027(9) 0.0168(2) Uani d 1 . .
N N2 0.04797(8) 0.8763(2) 0.34425(11) 0.0178(2) Uani d 1 . .
H H2A 0.0121(12) 0.985(3) 0.3679(18) 0.021 Uiso d 1 . .
H H2B 0.0642(12) 0.868(3) 0.2593(19) 0.021 Uiso d 1 . .

loop_
_atom_site_aniso_label
_atom_site_aniso_U_11
_atom_site_aniso_U_22
_atom_site_aniso_U_33
_atom_site_aniso_U_12
_atom_site_aniso_U_13
_atom_site_aniso_U_23
F1 0.0232(4) 0.0218(4) 0.0259(4) -0.0081(3) -0.0001(3) 0.0061(3)
F5 0.0335(5) 0.0193(4) 0.0240(4) -0.0024(3) 0.0013(3) 0.0094(3)
F2 0.0301(5) 0.0281(5) 0.0247(4) 0.0023(4) -0.0027(3) 0.0139(4)
F3 0.0200(4) 0.0387(5) 0.0257(4) 0.0010(4) -0.0091(3) -0.0006(4)
F4 0.0252(4) 0.0281(5) 0.0340(5) -0.0138(4) 0.0018(3) -0.0017(4)
C7 0.0203(6) 0.0176(6) 0.0111(5) 0.0022(5) -0.0017(4) -0.0026(5)
C2 0.0171(6) 0.0169(6) 0.0142(6) -0.0025(5) 0.0015(4) -0.0001(5)
C4 0.0171(6) 0.0254(7) 0.0153(6) 0.0018(5) -0.0017(4) -0.0024(5)
C5 0.0189(6) 0.0195(7) 0.0188(6) -0.0055(5) 0.0026(5) -0.0032(5)
C6 0.0221(6) 0.0149(6) 0.0134(6) 0.0001(5) 0.0021(4) 0.0021(4)
C1 0.0171(5) 0.0155(6) 0.0100(5) 0.0012(4) 0.0011(4) -0.0014(4)
C3 0.0218(6) 0.0187(6) 0.0138(6) 0.0027(5) 0.0004(4) 0.0040(5)
C8 0.0148(5) 0.0167(6) 0.0100(5) -0.0013(4) -0.0004(4) -0.0007(4)
O1 0.0217(4) 0.0206(5) 0.0082(4) 0.0020(4) 0.0009(3) 0.0001(3)
N2 0.0234(5) 0.0226(6) 0.0075(5) 0.0059(5) 0.0003(4) 0.0001(4)

loop_
_atom_type_symbol
_atom_type_description
_atom_type_scat_dispersion_real
_atom_type_scat_dispersion_imag
_atom_type_scat_source
C C 0.0033 0.0016 'International Tables Vol C Tables 4.2.6.8 and 6.1.1.4'
H H 0.0000 0.0000 'International Tables Vol C Tables 4.2.6.8 and 6.1.1.4'
F F 0.0171 0.0103 'International Tables Vol C Tables 4.2.6.8 and 6.1.1.4'
N N 0.0061 0.0033 'International Tables Vol C Tables 4.2.6.8 and 6.1.1.4'
O O 0.0106 0.0060 'International Tables Vol C Tables 4.2.6.8 and 6.1.1.4'

loop_
_geom_angle_atom_site_label_1
_geom_angle_atom_site_label_2
_geom_angle_atom_site_label_3
_geom_angle_site_symmetry_1
_geom_angle_site_symmetry_3
_geom_angle
_geom_angle_publ_flag
H7A C7 H7B . . 107.0(14) ?
C1 C7 H7A . . 111.2(10) ?
C1 C7 H7B . . 110.0(10) ?
C1 C7 C8 . . 111.83(10) ?
C8 C7 H7A . . 106.9(10) ?
C8 C7 H7B . . 109.7(10) ?
F1 C2 C1 . . 119.95(11) ?
F1 C2 C3 . . 117.70(11) ?
C3 C2 C1 . . 122.34(12) ?
F3 C4 C5 . . 120.14(12) ?
F3 C4 C3 . . 120.43(12) ?
C3 C4 C5 . . 119.43(12) ?
F4 C5 C4 . . 119.96(12) ?
F4 C5 C6 . . 120.71(12) ?
C6 C5 C4 . . 119.32(12) ?
F5 C6 C5 . . 118.21(12) ?
F5 C6 C1 . . 118.86(12) ?
C5 C6 C1 . . 122.93(12) ?
C2 C1 C7 . . 122.62(12) ?
C2 C1 C6 . . 116.14(11) ?
C6 C1 C7 . . 121.22(12) ?
F2 C3 C2 . . 120.16(12) ?
F2 C3 C4 . . 120.01(12) ?
C4 C3 C2 . . 119.83(12) ?
O1 C8 C7 . . 120.54(11) ?
O1 C8 N2 . . 123.01(12) ?
N2 C8 C7 . . 116.44(11) ?
C8 N2 H2A . . 120.7(12) ?
C8 N2 H2B . . 120.6(12) ?
H2A N2 H2B . . 118.6(16) ?

loop_
_geom_bond_atom_site_label_1
_geom_bond_atom_site_label_2
_geom_bond_site_symmetry_2
_geom_bond_distance
_geom_bond_publ_flag
F1 C2 . 1.3454(15) ?
F5 C6 . 1.3485(15) ?
F2 C3 . 1.3421(15) ?
F3 C4 . 1.3328(15) ?
F4 C5 . 1.3343(15) ?
C7 H7A . 0.949(18) ?
C7 H7B . 0.962(17) ?
C7 C1 . 1.5043(17) ?
C7 C8 . 1.5192(18) ?
C2 C1 . 1.3841(18) ?
C2 C3 . 1.3823(18) ?
C4 C5 . 1.381(2) ?
C4 C3 . 1.3795(19) ?
C5 C6 . 1.3800(18) ?
C6 C1 . 1.3844(18) ?
C8 O1 . 1.2430(15) ?
C8 N2 . 1.3272(17) ?
N2 H2A . 0.853(19) ?
N2 H2B . 0.869(18) ?

loop_
_geom_hbond_atom_site_label_D
_geom_hbond_atom_site_label_H
_geom_hbond_atom_site_label_A
_geom_hbond_site_symmetry_A
_geom_hbond_distance_DH
_geom_hbond_distance_HA
_geom_hbond_distance_DA
_geom_hbond_angle_DHA
_geom_hbond_publ_flag
N2 H2A O1 3_576 0.853(19) 2.062(19) 2.9120(15) 174.3(16) yes
N2 H2B O1 4_575 0.869(18) 2.053(19) 2.8795(14) 158.7(16) yes

loop_
_geom_torsion_atom_site_label_1
_geom_torsion_atom_site_label_2
_geom_torsion_atom_site_label_3
_geom_torsion_atom_site_label_4
_geom_torsion_site_symmetry_1
_geom_torsion_site_symmetry_2
_geom_torsion_site_symmetry_3
_geom_torsion_site_symmetry_4
_geom_torsion
_geom_torsion_publ_flag
F1 C2 C1 C7 . . . . -2.11(19) ?
F1 C2 C1 C6 . . . . 179.76(11) ?
F1 C2 C3 F2 . . . . -0.42(19) ?
F1 C2 C3 C4 . . . . -179.75(12) ?
F5 C6 C1 C7 . . . . 1.67(18) ?
F5 C6 C1 C2 . . . . 179.83(11) ?
F3 C4 C5 F4 . . . . 1.0(2) ?
F3 C4 C5 C6 . . . . -179.62(12) ?
F3 C4 C3 F2 . . . . -0.2(2) ?
F3 C4 C3 C2 . . . . 179.08(12) ?
F4 C5 C6 F5 . . . . 0.16(19) ?
F4 C5 C6 C1 . . . . 179.55(12) ?
C4 C5 C6 F5 . . . . -179.26(12) ?
C4 C5 C6 C1 . . . . 0.1(2) ?
C5 C4 C3 F2 . . . . -179.69(12) ?
C5 C4 C3 C2 . . . . -0.4(2) ?
C5 C6 C1 C7 . . . . -177.73(12) ?
C5 C6 C1 C2 . . . . 0.43(19) ?
C1 C7 C8 O1 . . . . -46.31(16) ?
C1 C7 C8 N2 . . . . 134.77(12) y
C1 C2 C3 F2 . . . . -179.69(12) ?
C1 C2 C3 C4 . . . . 1.0(2) ?
C3 C2 C1 C7 . . . . 177.14(12) ?
C3 C2 C1 C6 . . . . -1.00(19) ?
C3 C4 C5 F4 . . . . -179.60(12) ?
C3 C4 C5 C6 . . . . -0.2(2) ?
C8 C7 C1 C2 . . . . 107.61(14) y
C8 C7 C1 C6 . . . . -74.35(15) y
